data_7006140
loop_
_publ_author_name
'Adams, Christopher J.'
'Fey, Natalie'
'Parfitt, Matthew'
'Pope, Simon J. A.'
'Weinstein, Julia A.'

_publ_section_title
;
 Synthesis, structures and properties of a new series of
 platinum-diimine-dithiolate complexes.
;
_journal_issue 39
_journal_name_full 'Dalton transactions (Cambridge, England : 2003)'
_journal_page_first 4446
_journal_page_last 4456
_journal_paper_doi 10.1039/b709252k
_journal_year 2007
_chemical_formula_sum 'C36.75 H33.5 Cl1.5 N2 Pt S2'
_chemical_formula_weight 815.54
_chemical_name_systematic
;
?
;
_space_group_IT_number 14
_symmetry_cell_setting monoclinic
_symmetry_space_group_name_Hall '-P 2ybc'
_symmetry_space_group_name_H-M 'P 1 21/c 1'
_atom_sites_solution_hydrogens geom
_atom_sites_solution_primary direct
_atom_sites_solution_secondary difmap
_audit_creation_method SHELXL-97
_cell_angle_alpha 90.00
_cell_angle_beta 90.83(3)
_cell_angle_gamma 90.00
_cell_formula_units_Z 8
_cell_length_a 14.971(3)
_cell_length_b 18.145(4)
_cell_length_c 24.787(5)
_cell_measurement_temperature 100(2)
_cell_volume 6733(2)
_computing_cell_refinement 'Bruker SMART'
_computing_data_collection 'Bruker SMART'
_computing_data_reduction 'Bruker SAINT'
_computing_molecular_graphics 'Bruker SHELXTL'
_computing_publication_material 'Bruker SHELXTL'
_computing_structure_refinement 'SHELXL-97 (Sheldrick, 1997)'
_computing_structure_solution 'SHELXS-97 (Sheldrick, 1990)'
_diffrn_ambient_temperature 100(2)
_diffrn_measured_fraction_theta_full 1.000
_diffrn_measured_fraction_theta_max 1.000
_diffrn_measurement_device_type 'CCD area detector'
_diffrn_measurement_method 'phi and omega scans'
_diffrn_radiation_monochromator graphite
_diffrn_radiation_source 'fine-focus sealed tube'
_diffrn_radiation_type MoK\a
_diffrn_radiation_wavelength 0.71073
_diffrn_reflns_av_R_equivalents 0.1076
_diffrn_reflns_av_sigmaI/netI 0.1320
_diffrn_reflns_limit_h_max 19
_diffrn_reflns_limit_h_min -19
_diffrn_reflns_limit_k_max 23
_diffrn_reflns_limit_k_min -23
_diffrn_reflns_limit_l_max 32
_diffrn_reflns_limit_l_min -32
_diffrn_reflns_number 76537
_diffrn_reflns_theta_full 27.48
_diffrn_reflns_theta_max 27.48
_diffrn_reflns_theta_min 1.64
_diffrn_standards_decay_% 0
_exptl_absorpt_coefficient_mu 4.440
_exptl_absorpt_correction_T_max .291
_exptl_absorpt_correction_T_min .194
_exptl_absorpt_correction_type psi-scan
_exptl_absorpt_process_details XPREP
_exptl_crystal_colour Green
_exptl_crystal_density_diffrn 1.609
_exptl_crystal_density_meas ?
_exptl_crystal_density_method .
_exptl_crystal_description Block
_exptl_crystal_F_000 3228
_exptl_crystal_size_max 0.40
_exptl_crystal_size_mid 0.10
_exptl_crystal_size_min 0.03
_refine_diff_density_max 2.039
_refine_diff_density_min -1.415
_refine_diff_density_rms 0.159
_refine_ls_extinction_method none
_refine_ls_goodness_of_fit_ref 0.834
_refine_ls_hydrogen_treatment constr
_refine_ls_matrix_type full
_refine_ls_number_parameters 790
_refine_ls_number_reflns 15442
_refine_ls_number_restraints 1
_refine_ls_restrained_S_all 0.835
_refine_ls_R_factor_all 0.0820
_refine_ls_R_factor_gt 0.0442
_refine_ls_shift/su_max 0.001
_refine_ls_shift/su_mean 0.000
_refine_ls_structure_factor_coef Fsqd
_refine_ls_weighting_details 'calc w=1/[\s^2^(Fo^2^)+(0.0129P)^2^+0.0000P] where P=(Fo^2^+2Fc^2^)/3'
_refine_ls_weighting_scheme calc
_refine_ls_wR_factor_gt 0.0750
_refine_ls_wR_factor_ref 0.0819
_reflns_number_gt 10001
_reflns_number_total 15442
_reflns_threshold_expression >2sigma(I)
_cod_data_source_file b709252k.txt
_cod_data_source_block 3
_cod_depositor_comments
;
The following automatic conversions were performed:
'_symmetry_cell_setting' value 'Monoclinic' changed to 'monoclinic'
according to '/home/saulius/struct/CIF-dictionaries/cif_core.dic'
dictionary named 'cif_core.dic' version 2.4.1 from 2010-06-29.

Automatic conversion script
Id: cif_fix_enum 1527 2010-12-29 10:47:43Z saulius 
;
_cod_original_cell_volume 6732(2)
_cod_original_sg_symbol_H-M P2(1)/c
_cod_original_formula_sum 'C36.75 H33.50 Cl1.50 N2 Pt S2'
_cod_database_code 7006140

loop_
_symmetry_equiv_pos_as_xyz
'x, y, z'
'-x, y+1/2, -z+1/2'
'-x, -y, -z'
'x, -y-1/2, z-1/2'

loop_
_atom_site_label
_atom_site_type_symbol
_atom_site_fract_x
_atom_site_fract_y
_atom_site_fract_z
_atom_site_U_iso_or_equiv
_atom_site_adp_type
_atom_site_occupancy
_atom_site_symmetry_multiplicity
_atom_site_calc_flag
_atom_site_refinement_flags
_atom_site_disorder_assembly
_atom_site_disorder_group
Pt1 Pt 0.032172(17) 0.269547(15) 0.359310(11) 0.01609(7) Uani 1 1 d . . .
N1 N 0.1090(3) 0.3141(3) 0.3011(2) 0.0164(13) Uani 1 1 d . . .
N2 N -0.0608(3) 0.3330(3) 0.3199(2) 0.0196(14) Uani 1 1 d . . .
S1 S 0.14680(11) 0.21294(10) 0.40032(7) 0.0197(4) Uani 1 1 d . . .
S2 S -0.06225(10) 0.22136(10) 0.41930(7) 0.0193(4) Uani 1 1 d . . .
C1 C 0.0676(4) 0.3620(3) 0.2710(3) 0.0142(15) Uani 1 1 d . . .
C2 C 0.0919(4) 0.4114(4) 0.2273(3) 0.0175(16) Uani 1 1 d . . .
C3 C 0.1698(4) 0.4293(4) 0.2010(3) 0.0215(16) Uani 1 1 d . . .
H3A H 0.2240 0.4039 0.2089 0.026 Uiso 1 1 calc R . .
C4 C 0.1671(5) 0.4853(4) 0.1628(3) 0.0238(17) Uani 1 1 d . . .
H4A H 0.2208 0.4980 0.1450 0.029 Uiso 1 1 calc R . .
C5 C 0.0906(5) 0.5234(4) 0.1494(3) 0.0281(19) Uani 1 1 d . . .
H5A H 0.0927 0.5621 0.1236 0.034 Uiso 1 1 calc R . .
C6 C 0.0080(4) 0.5049(4) 0.1739(3) 0.0212(16) Uani 1 1 d . . .
C7 C -0.0776(5) 0.5396(4) 0.1646(3) 0.0266(18) Uani 1 1 d . . .
H7A H -0.0843 0.5775 0.1385 0.032 Uiso 1 1 calc R . .
C8 C -0.1490(4) 0.5167(4) 0.1942(3) 0.0262(18) Uani 1 1 d . . .
H8A H -0.2053 0.5394 0.1876 0.031 Uiso 1 1 calc R . .
C9 C -0.1433(4) 0.4610(4) 0.2339(3) 0.0221(17) Uani 1 1 d . . .
H9A H -0.1946 0.4470 0.2536 0.027 Uiso 1 1 calc R . .
C10 C -0.0619(4) 0.4272(4) 0.2437(3) 0.0188(16) Uani 1 1 d . . .
C11 C -0.0278(4) 0.3724(3) 0.2813(3) 0.0158(15) Uani 1 1 d . . .
C12 C 0.0121(4) 0.4502(4) 0.2128(3) 0.0183(16) Uani 1 1 d . . .
C13 C 0.2024(4) 0.2983(4) 0.2892(3) 0.0159(15) Uani 1 1 d . . .
C14 C 0.2213(4) 0.2421(4) 0.2544(3) 0.0192(16) Uani 1 1 d . . .
C15 C 0.3096(4) 0.2298(4) 0.2403(3) 0.0203(16) Uani 1 1 d . . .
H15A H 0.3237 0.1904 0.2167 0.024 Uiso 1 1 calc R . .
C16 C 0.3776(4) 0.2750(4) 0.2605(3) 0.0220(16) Uani 1 1 d . . .
C17 C 0.3563(4) 0.3303(4) 0.2963(3) 0.0222(17) Uani 1 1 d . . .
H17A H 0.4029 0.3602 0.3107 0.027 Uiso 1 1 calc R . .
C18 C 0.2693(4) 0.3437(4) 0.3120(3) 0.0186(15) Uani 1 1 d . . .
C19 C 0.1482(4) 0.1944(4) 0.2301(3) 0.0269(18) Uani 1 1 d . . .
H19A H 0.1157 0.1698 0.2590 0.040 Uiso 1 1 calc R . .
H19B H 0.1748 0.1572 0.2066 0.040 Uiso 1 1 calc R . .
H19C H 0.1069 0.2252 0.2090 0.040 Uiso 1 1 calc R . .
C20 C 0.4731(4) 0.2615(4) 0.2430(3) 0.032(2) Uani 1 1 d . . .
H20A H 0.4728 0.2387 0.2072 0.048 Uiso 1 1 calc R . .
H20B H 0.5030 0.2286 0.2689 0.048 Uiso 1 1 calc R . .
H20C H 0.5052 0.3085 0.2417 0.048 Uiso 1 1 calc R . .
C21 C 0.2495(4) 0.4027(4) 0.3526(3) 0.0299(19) Uani 1 1 d . . .
H21A H 0.3027 0.4333 0.3584 0.045 Uiso 1 1 calc R . .
H21B H 0.2327 0.3798 0.3868 0.045 Uiso 1 1 calc R . .
H21C H 0.2002 0.4334 0.3392 0.045 Uiso 1 1 calc R . .
C22 C -0.1549(4) 0.3418(4) 0.3336(3) 0.0144(15) Uani 1 1 d . . .
C23 C -0.2158(4) 0.2890(4) 0.3158(3) 0.0188(16) Uani 1 1 d . . .
C24 C -0.3043(4) 0.3005(4) 0.3312(3) 0.0247(17) Uani 1 1 d . . .
H24A H -0.3480 0.2655 0.3199 0.030 Uiso 1 1 calc R . .
C25 C -0.3312(4) 0.3582(4) 0.3611(3) 0.0197(16) Uani 1 1 d . . .
C26 C -0.2676(4) 0.4111(4) 0.3768(3) 0.0219(17) Uani 1 1 d . . .
H26A H -0.2863 0.4533 0.3963 0.026 Uiso 1 1 calc R . .
C27 C -0.1776(4) 0.4032(4) 0.3642(3) 0.0192(16) Uani 1 1 d . . .
C28 C -0.1900(4) 0.2236(4) 0.2833(3) 0.0286(18) Uani 1 1 d . . .
H28A H -0.1542 0.2395 0.2527 0.043 Uiso 1 1 calc R . .
H28B H -0.2440 0.1985 0.2700 0.043 Uiso 1 1 calc R . .
H28C H -0.1549 0.1897 0.3059 0.043 Uiso 1 1 calc R . .
C29 C -0.4271(4) 0.3686(4) 0.3785(3) 0.030(2) Uani 1 1 d . . .
H29A H -0.4633 0.3270 0.3656 0.045 Uiso 1 1 calc R . .
H29B H -0.4508 0.4145 0.3632 0.045 Uiso 1 1 calc R . .
H29C H -0.4292 0.3708 0.4180 0.045 Uiso 1 1 calc R . .
C30 C -0.1101(4) 0.4582(4) 0.3846(3) 0.0275(18) Uani 1 1 d . . .
H30A H -0.0570 0.4321 0.3982 0.041 Uiso 1 1 calc R . .
H30B H -0.1360 0.4872 0.4138 0.041 Uiso 1 1 calc R . .
H30C H -0.0933 0.4911 0.3551 0.041 Uiso 1 1 calc R . .
C31 C 0.0060(4) 0.1657(4) 0.4599(3) 0.0191(16) Uani 1 1 d . . .
C32 C 0.0980(4) 0.1628(4) 0.4526(3) 0.0191(16) Uani 1 1 d . . .
C33 C 0.1505(4) 0.1187(4) 0.4858(3) 0.0241(17) Uani 1 1 d . . .
H33A H 0.2135 0.1183 0.4815 0.029 Uiso 1 1 calc R . .
C34 C 0.1132(5) 0.0756(4) 0.5250(3) 0.034(2) Uani 1 1 d . . .
H34A H 0.1502 0.0456 0.5474 0.041 Uiso 1 1 calc R . .
C35 C 0.0201(5) 0.0759(4) 0.5321(3) 0.0300(19) Uani 1 1 d . . .
H35A H -0.0062 0.0454 0.5586 0.036 Uiso 1 1 calc R . .
C36 C -0.0319(5) 0.1205(4) 0.5004(3) 0.0247(18) Uani 1 1 d . . .
H36A H -0.0947 0.1213 0.5055 0.030 Uiso 1 1 calc R . .
Pt101 Pt -0.532671(17) 0.651360(15) 0.394671(11) 0.01624(7) Uani 1 1 d . . .
N101 N -0.6197(3) 0.7178(3) 0.4355(2) 0.0170(13) Uani 1 1 d . . .
N102 N -0.4509(3) 0.6901(3) 0.4556(2) 0.0178(13) Uani 1 1 d . . .
S101 S -0.63261(11) 0.61160(10) 0.33310(7) 0.0206(4) Uani 1 1 d . . .
S102 S -0.42588(11) 0.58490(10) 0.35476(7) 0.0210(4) Uani 1 1 d . . .
C101 C -0.5855(4) 0.7470(3) 0.4785(3) 0.0142(16) Uani 1 1 d . . .
C102 C -0.6182(4) 0.7950(4) 0.5213(3) 0.0178(16) Uani 1 1 d . . .
C103 C -0.6986(4) 0.8260(4) 0.5346(3) 0.0233(17) Uani 1 1 d . . .
H10A H -0.7499 0.8195 0.5121 0.028 Uiso 1 1 calc R . .
C104 C -0.7030(5) 0.8677(4) 0.5825(3) 0.0277(19) Uani 1 1 d . . .
H10B H -0.7588 0.8884 0.5921 0.033 Uiso 1 1 calc R . .
C105 C -0.6313(4) 0.8798(4) 0.6158(3) 0.0271(18) Uani 1 1 d . . .
H10C H -0.6377 0.9091 0.6472 0.033 Uiso 1 1 calc R . .
C106 C -0.5460(4) 0.8483(4) 0.6034(3) 0.0241(17) Uani 1 1 d . . .
C107 C -0.4649(4) 0.8539(4) 0.6343(3) 0.0270(18) Uani 1 1 d . . .
H10D H -0.4630 0.8821 0.6666 0.032 Uiso 1 1 calc R . .
C108 C -0.3897(4) 0.8182(4) 0.6172(3) 0.0219(17) Uani 1 1 d . . .
H10E H -0.3366 0.8222 0.6385 0.026 Uiso 1 1 calc R . .
C109 C -0.3870(4) 0.7759(4) 0.5698(3) 0.0236(17) Uani 1 1 d . . .
H10F H -0.3334 0.7523 0.5593 0.028 Uiso 1 1 calc R . .
C110 C -0.4639(4) 0.7693(4) 0.5388(3) 0.0209(16) Uani 1 1 d . . .
C111 C -0.4909(4) 0.7317(4) 0.4897(3) 0.0167(15) Uani 1 1 d . . .
C112 C -0.5422(4) 0.8067(4) 0.5556(3) 0.0194(16) Uani 1 1 d . . .
C113 C -0.7128(4) 0.7330(4) 0.4207(2) 0.0150(14) Uani 1 1 d . . .
C114 C -0.7804(4) 0.7007(4) 0.4506(3) 0.0175(16) Uani 1 1 d . . .
C115 C -0.8684(4) 0.7190(4) 0.4365(3) 0.0200(16) Uani 1 1 d . . .
H11A H -0.9157 0.6991 0.4571 0.024 Uiso 1 1 calc R . .
C116 C -0.8889(4) 0.7649(4) 0.3937(3) 0.0228(17) Uani 1 1 d . . .
C117 C -0.8187(4) 0.7954(4) 0.3654(3) 0.0236(17) Uani 1 1 d . . .
H11B H -0.8320 0.8282 0.3365 0.028 Uiso 1 1 calc R . .
C118 C -0.7295(4) 0.7800(4) 0.3777(3) 0.0198(16) Uani 1 1 d . . .
C119 C -0.7614(4) 0.6478(4) 0.4962(3) 0.0243(17) Uani 1 1 d . . .
H11C H -0.7116 0.6156 0.4866 0.036 Uiso 1 1 calc R . .
H11D H -0.8146 0.6178 0.5028 0.036 Uiso 1 1 calc R . .
H11E H -0.7457 0.6756 0.5289 0.036 Uiso 1 1 calc R . .
C120 C -0.9849(4) 0.7801(4) 0.3779(3) 0.039(2) Uani 1 1 d . . .
H12A H -1.0243 0.7628 0.4065 0.058 Uiso 1 1 calc R . .
H12B H -0.9995 0.7542 0.3442 0.058 Uiso 1 1 calc R . .
H12C H -0.9933 0.8332 0.3727 0.058 Uiso 1 1 calc R . .
C121 C -0.6555(4) 0.8134(4) 0.3442(3) 0.035(2) Uani 1 1 d . . .
H12D H -0.6116 0.8373 0.3681 0.052 Uiso 1 1 calc R . .
H12E H -0.6810 0.8500 0.3193 0.052 Uiso 1 1 calc R . .
H12F H -0.6262 0.7744 0.3236 0.052 Uiso 1 1 calc R . .
C122 C -0.3568(4) 0.6715(4) 0.4630(3) 0.0162(16) Uani 1 1 d . . .
C123 C -0.2942(4) 0.7216(4) 0.4433(3) 0.0210(16) Uani 1 1 d . . .
C124 C -0.2048(4) 0.7032(4) 0.4528(3) 0.0272(19) Uani 1 1 d . . .
H12G H -0.1600 0.7357 0.4400 0.033 Uiso 1 1 calc R . .
C125 C -0.1782(4) 0.6400(4) 0.4799(3) 0.0219(17) Uani 1 1 d . . .
C126 C -0.2437(4) 0.5920(4) 0.4978(3) 0.0230(17) Uani 1 1 d . . .
H12H H -0.2264 0.5480 0.5159 0.028 Uiso 1 1 calc R . .
C127 C -0.3344(4) 0.6071(4) 0.4897(3) 0.0163(15) Uani 1 1 d . . .
C128 C -0.3197(4) 0.7907(4) 0.4141(3) 0.0300(19) Uani 1 1 d . . .
H12I H -0.2656 0.8161 0.4023 0.045 Uiso 1 1 calc R . .
H12J H -0.3532 0.8229 0.4382 0.045 Uiso 1 1 calc R . .
H12K H -0.3570 0.7784 0.3825 0.045 Uiso 1 1 calc R . .
C129 C -0.0811(4) 0.6234(4) 0.4908(3) 0.034(2) Uani 1 1 d . . .
H12L H -0.0478 0.6281 0.4572 0.052 Uiso 1 1 calc R . .
H12M H -0.0751 0.5730 0.5046 0.052 Uiso 1 1 calc R . .
H12N H -0.0572 0.6582 0.5176 0.052 Uiso 1 1 calc R . .
C130 C -0.4043(4) 0.5539(4) 0.5102(3) 0.0275(18) Uani 1 1 d . . .
H13A H -0.4469 0.5425 0.4810 0.041 Uiso 1 1 calc R . .
H13B H -0.4359 0.5764 0.5403 0.041 Uiso 1 1 calc R . .
H13C H -0.3751 0.5084 0.5224 0.041 Uiso 1 1 calc R . .
C131 C -0.4789(4) 0.5436(4) 0.2993(3) 0.0205(16) Uani 1 1 d . . .
C132 C -0.5718(4) 0.5553(4) 0.2900(3) 0.0202(16) Uani 1 1 d . . .
C133 C -0.6134(4) 0.5196(4) 0.2468(3) 0.0226(17) Uani 1 1 d . . .
H13D H -0.6758 0.5260 0.2410 0.027 Uiso 1 1 calc R . .
C134 C -0.5670(5) 0.4758(4) 0.2127(3) 0.0251(17) Uani 1 1 d . . .
H13E H -0.5967 0.4518 0.1835 0.030 Uiso 1 1 calc R . .
C135 C -0.4760(5) 0.4665(4) 0.2208(3) 0.032(2) Uani 1 1 d . . .
H13F H -0.4430 0.4368 0.1966 0.038 Uiso 1 1 calc R . .
C136 C -0.4329(5) 0.5000(4) 0.2637(3) 0.0299(19) Uani 1 1 d . . .
H13G H -0.3705 0.4928 0.2689 0.036 Uiso 1 1 calc R . .
C200 C -0.1350(4) 0.0850(4) 0.1606(3) 0.033(2) Uani 1 1 d . . .
H20D H -0.1637 0.1325 0.1513 0.039 Uiso 1 1 calc R . .
H20E H -0.1790 0.0548 0.1803 0.039 Uiso 1 1 calc R . .
Cl1 Cl -0.04232(13) 0.10141(12) 0.20255(9) 0.0462(6) Uani 1 1 d . . .
Cl2 Cl -0.10600(12) 0.03908(10) 0.10080(8) 0.0313(5) Uani 1 1 d . . .
C300 C -0.6209(10) 1.0175(10) 0.4782(7) 0.063(6) Uiso 0.50 1 d PD . .
H30G H -0.6156 1.0717 0.4750 0.075 Uiso 0.50 1 calc PR . .
H30H H -0.6456 1.0046 0.5138 0.075 Uiso 0.50 1 calc PR . .
Cl3 Cl -0.5330(9) 0.9787(8) 0.4679(5) 0.284(7) Uiso 0.50 1 d PD . .
Cl4 Cl -0.6804(6) 0.9813(5) 0.4276(4) 0.163(3) Uiso 0.50 1 d PD . .

loop_
_atom_site_aniso_label
_atom_site_aniso_U_11
_atom_site_aniso_U_22
_atom_site_aniso_U_33
_atom_site_aniso_U_23
_atom_site_aniso_U_13
_atom_site_aniso_U_12
Pt1 0.00853(13) 0.02256(15) 0.01720(14) 0.00268(14) 0.00084(11) -0.00018(13)
N1 0.008(3) 0.029(4) 0.012(3) 0.005(3) 0.001(2) -0.001(2)
N2 0.019(3) 0.020(4) 0.020(3) -0.001(3) 0.003(3) -0.002(3)
S1 0.0115(8) 0.0255(11) 0.0220(10) 0.0041(8) -0.0009(7) -0.0002(7)
S2 0.0105(8) 0.0284(11) 0.0191(9) 0.0028(8) 0.0012(7) 0.0018(8)
C1 0.010(3) 0.017(4) 0.015(4) 0.002(3) 0.000(3) -0.001(3)
C2 0.014(4) 0.024(4) 0.014(4) -0.005(3) -0.004(3) -0.003(3)
C3 0.020(4) 0.023(4) 0.021(4) -0.003(3) -0.001(3) 0.001(3)
C4 0.019(4) 0.034(5) 0.018(4) 0.001(3) 0.002(3) -0.010(3)
C5 0.053(5) 0.024(4) 0.007(4) 0.002(3) 0.006(4) -0.015(4)
C6 0.021(4) 0.026(4) 0.016(4) -0.002(3) -0.001(3) 0.003(3)
C7 0.033(4) 0.034(5) 0.013(4) 0.002(3) 0.007(3) 0.003(4)
C8 0.020(4) 0.032(5) 0.026(4) 0.004(4) -0.010(3) 0.009(3)
C9 0.023(4) 0.026(4) 0.017(4) 0.000(3) -0.003(3) 0.003(3)
C10 0.016(4) 0.021(4) 0.018(4) 0.003(3) -0.002(3) -0.001(3)
C11 0.014(4) 0.015(4) 0.018(4) 0.004(3) 0.004(3) 0.004(3)
C12 0.023(4) 0.021(4) 0.011(4) 0.001(3) 0.003(3) 0.004(3)
C13 0.007(3) 0.027(4) 0.014(3) 0.003(3) 0.004(3) 0.010(3)
C14 0.014(4) 0.022(4) 0.021(4) 0.000(3) -0.004(3) -0.002(3)
C15 0.020(4) 0.024(4) 0.017(4) -0.003(3) 0.002(3) 0.003(3)
C16 0.016(4) 0.028(4) 0.022(4) 0.006(4) 0.005(3) -0.001(3)
C17 0.014(4) 0.032(5) 0.020(4) 0.005(3) 0.000(3) -0.004(3)
C18 0.015(3) 0.021(4) 0.020(4) -0.004(3) 0.006(3) 0.000(3)
C19 0.019(4) 0.039(5) 0.023(4) -0.004(4) -0.007(3) -0.003(3)
C20 0.010(4) 0.050(5) 0.037(5) 0.001(4) 0.003(3) 0.003(3)
C21 0.017(4) 0.034(5) 0.039(5) -0.002(4) 0.007(4) -0.002(3)
C22 0.005(3) 0.019(4) 0.019(4) 0.001(3) 0.000(3) 0.003(3)
C23 0.009(3) 0.025(4) 0.023(4) 0.006(3) -0.001(3) 0.002(3)
C24 0.010(4) 0.029(5) 0.035(5) 0.007(4) -0.005(3) -0.004(3)
C25 0.011(3) 0.027(4) 0.020(4) 0.004(3) 0.005(3) 0.003(3)
C26 0.014(4) 0.027(4) 0.024(4) 0.001(3) 0.003(3) 0.006(3)
C27 0.016(4) 0.023(4) 0.019(4) 0.007(3) -0.002(3) -0.001(3)
C28 0.013(4) 0.040(5) 0.032(4) 0.000(4) -0.005(3) -0.006(3)
C29 0.008(4) 0.044(5) 0.038(5) 0.008(4) 0.005(3) -0.001(3)
C30 0.016(4) 0.032(5) 0.035(5) -0.002(4) 0.004(3) -0.003(3)
C31 0.019(4) 0.021(4) 0.017(4) 0.000(3) -0.001(3) 0.000(3)
C32 0.020(4) 0.016(4) 0.022(4) -0.004(3) -0.005(3) -0.002(3)
C33 0.018(4) 0.027(4) 0.027(4) 0.009(4) -0.002(3) -0.005(3)
C34 0.039(5) 0.033(5) 0.030(5) 0.006(4) -0.001(4) 0.006(4)
C35 0.036(5) 0.026(5) 0.028(5) 0.004(4) 0.007(4) 0.004(4)
C36 0.022(4) 0.028(5) 0.024(4) 0.003(4) 0.004(3) 0.001(3)
Pt101 0.00794(13) 0.02346(15) 0.01735(14) -0.00331(13) 0.00121(10) 0.00036(11)
N101 0.010(3) 0.027(4) 0.014(3) -0.007(3) 0.002(2) -0.001(2)
N102 0.015(3) 0.021(3) 0.018(3) 0.000(3) 0.000(3) -0.007(2)
S101 0.0114(9) 0.0303(11) 0.0201(10) -0.0064(8) 0.0000(7) -0.0001(8)
S102 0.0122(9) 0.0282(11) 0.0227(10) -0.0064(8) 0.0007(8) 0.0035(8)
C101 0.007(3) 0.017(4) 0.019(4) -0.002(3) 0.005(3) -0.002(3)
C102 0.013(4) 0.018(4) 0.022(4) -0.006(3) 0.000(3) -0.003(3)
C103 0.011(4) 0.031(5) 0.028(4) -0.006(3) 0.002(3) 0.002(3)
C104 0.018(4) 0.030(5) 0.035(5) -0.015(4) 0.000(4) 0.003(3)
C105 0.019(4) 0.032(5) 0.031(4) -0.015(4) 0.006(3) -0.002(3)
C106 0.018(4) 0.028(4) 0.027(4) -0.006(4) 0.005(3) -0.001(3)
C107 0.023(4) 0.037(5) 0.021(4) -0.010(4) 0.000(3) -0.006(4)
C108 0.022(4) 0.023(4) 0.021(4) -0.003(3) -0.002(3) -0.003(3)
C109 0.009(3) 0.034(5) 0.028(4) -0.007(4) 0.001(3) 0.000(3)
C110 0.018(4) 0.023(4) 0.023(4) -0.001(4) 0.007(3) -0.007(3)
C111 0.008(3) 0.025(4) 0.017(4) 0.000(3) 0.002(3) 0.000(3)
C112 0.015(4) 0.018(4) 0.025(4) -0.002(3) 0.005(3) -0.006(3)
C113 0.011(3) 0.018(4) 0.016(3) -0.006(3) 0.000(3) -0.003(3)
C114 0.019(4) 0.019(4) 0.014(4) -0.006(3) 0.002(3) -0.004(3)
C115 0.007(3) 0.026(4) 0.027(4) -0.002(3) 0.006(3) -0.004(3)
C116 0.018(4) 0.022(4) 0.028(4) -0.001(4) -0.001(3) 0.003(3)
C117 0.025(4) 0.027(4) 0.020(4) 0.008(3) 0.001(3) 0.008(3)
C118 0.017(4) 0.020(4) 0.023(4) 0.000(3) 0.003(3) 0.006(3)
C119 0.014(4) 0.032(4) 0.027(4) 0.003(4) 0.003(3) 0.000(3)
C120 0.016(4) 0.051(6) 0.049(5) -0.007(5) -0.010(4) 0.006(4)
C121 0.024(4) 0.039(5) 0.042(5) 0.014(4) 0.008(4) -0.003(4)
C122 0.008(3) 0.025(4) 0.015(4) -0.012(3) 0.000(3) -0.002(3)
C123 0.015(4) 0.031(5) 0.017(4) -0.005(3) 0.003(3) -0.006(3)
C124 0.016(4) 0.034(5) 0.032(5) -0.011(4) 0.011(3) -0.013(3)
C125 0.007(3) 0.033(5) 0.026(4) -0.010(4) 0.000(3) -0.002(3)
C126 0.012(4) 0.033(5) 0.024(4) -0.006(3) 0.000(3) 0.007(3)
C127 0.008(3) 0.024(4) 0.017(4) -0.002(3) 0.005(3) 0.000(3)
C128 0.019(4) 0.036(5) 0.035(5) -0.002(4) 0.003(4) -0.008(3)
C129 0.008(4) 0.052(6) 0.044(5) -0.011(4) 0.004(4) 0.000(3)
C130 0.016(4) 0.033(5) 0.033(5) 0.004(4) 0.002(3) 0.001(3)
C131 0.021(4) 0.019(4) 0.021(4) -0.005(3) -0.002(3) 0.002(3)
C132 0.019(4) 0.024(4) 0.018(4) -0.003(3) 0.004(3) 0.001(3)
C133 0.016(4) 0.035(5) 0.017(4) -0.001(3) 0.000(3) 0.000(3)
C134 0.037(5) 0.030(5) 0.008(4) -0.002(3) -0.005(3) 0.001(4)
C135 0.036(5) 0.041(5) 0.020(4) -0.007(4) 0.005(4) 0.010(4)
C136 0.025(4) 0.045(5) 0.020(4) 0.001(4) 0.004(3) 0.015(4)
C200 0.020(4) 0.045(5) 0.034(5) 0.000(4) 0.009(4) 0.003(4)
Cl1 0.0373(12) 0.0566(15) 0.0442(13) -0.0067(12) -0.0182(11) 0.0128(11)
Cl2 0.0263(10) 0.0344(12) 0.0333(11) -0.0004(9) -0.0013(9) 0.0012(9)

loop_
_atom_type_symbol
_atom_type_description
_atom_type_scat_dispersion_real
_atom_type_scat_dispersion_imag
_atom_type_scat_source
C C 0.0033 0.0016 'International Tables Vol C Tables 4.2.6.8 and 6.1.1.4'
H H 0.0000 0.0000 'International Tables Vol C Tables 4.2.6.8 and 6.1.1.4'
N N 0.0061 0.0033 'International Tables Vol C Tables 4.2.6.8 and 6.1.1.4'
S S 0.1246 0.1234 'International Tables Vol C Tables 4.2.6.8 and 6.1.1.4'
Pt Pt -1.7033 8.3905 'International Tables Vol C Tables 4.2.6.8 and 6.1.1.4'
Cl Cl 0.1484 0.1585 'International Tables Vol C Tables 4.2.6.8 and 6.1.1.4'

loop_
_geom_angle_atom_site_label_1
_geom_angle_atom_site_label_2
_geom_angle_atom_site_label_3
_geom_angle
_geom_angle_site_symmetry_1
_geom_angle_site_symmetry_3
_geom_angle_publ_flag
N1 Pt1 N2 79.9(2) . . ?
N1 Pt1 S1 93.86(15) . . ?
N2 Pt1 S1 172.12(15) . . ?
N1 Pt1 S2 175.43(15) . . ?
N2 Pt1 S2 96.04(15) . . ?
S1 Pt1 S2 90.37(6) . . ?
C1 N1 C13 117.8(5) . . ?
C1 N1 Pt1 113.9(4) . . ?
C13 N1 Pt1 128.3(4) . . ?
C11 N2 C22 119.3(6) . . ?
C11 N2 Pt1 113.5(4) . . ?
C22 N2 Pt1 127.0(4) . . ?
C32 S1 Pt1 104.5(2) . . ?
C31 S2 Pt1 103.8(2) . . ?
N1 C1 C2 135.9(6) . . ?
N1 C1 C11 116.4(5) . . ?
C2 C1 C11 107.7(6) . . ?
C3 C2 C12 118.4(6) . . ?
C3 C2 C1 135.7(6) . . ?
C12 C2 C1 105.9(5) . . ?
C2 C3 C4 118.4(6) . . ?
C5 C4 C3 123.3(6) . . ?
C4 C5 C6 120.3(6) . . ?
C12 C6 C5 115.8(6) . . ?
C12 C6 C7 117.0(6) . . ?
C5 C6 C7 127.1(7) . . ?
C8 C7 C6 118.8(6) . . ?
C7 C8 C9 123.4(6) . . ?
C10 C9 C8 118.9(6) . . ?
C9 C10 C12 117.9(6) . . ?
C9 C10 C11 135.9(6) . . ?
C12 C10 C11 106.2(5) . . ?
N2 C11 C10 135.8(6) . . ?
N2 C11 C1 116.0(6) . . ?
C10 C11 C1 108.2(5) . . ?
C6 C12 C10 124.1(6) . . ?
C6 C12 C2 123.8(6) . . ?
C10 C12 C2 112.1(6) . . ?
C14 C13 C18 122.5(6) . . ?
C14 C13 N1 118.7(6) . . ?
C18 C13 N1 118.7(6) . . ?
C13 C14 C15 118.9(6) . . ?
C13 C14 C19 121.6(6) . . ?
C15 C14 C19 119.5(6) . . ?
C14 C15 C16 120.5(6) . . ?
C17 C16 C15 118.9(6) . . ?
C17 C16 C20 121.8(6) . . ?
C15 C16 C20 119.3(6) . . ?
C16 C17 C18 122.4(6) . . ?
C17 C18 C13 116.6(6) . . ?
C17 C18 C21 120.6(6) . . ?
C13 C18 C21 122.7(5) . . ?
C23 C22 C27 123.9(6) . . ?
C23 C22 N2 118.8(6) . . ?
C27 C22 N2 117.3(6) . . ?
C22 C23 C24 115.6(6) . . ?
C22 C23 C28 123.1(6) . . ?
C24 C23 C28 121.3(6) . . ?
C25 C24 C23 123.8(7) . . ?
C24 C25 C26 118.5(6) . . ?
C24 C25 C29 122.9(6) . . ?
C26 C25 C29 118.6(6) . . ?
C27 C26 C25 121.4(6) . . ?
C22 C27 C26 116.7(6) . . ?
C22 C27 C30 123.1(6) . . ?
C26 C27 C30 120.2(6) . . ?
C32 C31 C36 118.5(6) . . ?
C32 C31 S2 121.2(5) . . ?
C36 C31 S2 120.3(5) . . ?
C33 C32 C31 119.9(6) . . ?
C33 C32 S1 120.0(5) . . ?
C31 C32 S1 120.1(5) . . ?
C34 C33 C32 121.1(6) . . ?
C33 C34 C35 120.0(7) . . ?
C36 C35 C34 119.3(7) . . ?
C35 C36 C31 121.2(6) . . ?
N101 Pt101 N102 79.2(2) . . ?
N101 Pt101 S101 95.90(15) . . ?
N102 Pt101 S101 174.69(15) . . ?
N101 Pt101 S102 173.95(15) . . ?
N102 Pt101 S102 94.99(15) . . ?
S101 Pt101 S102 89.98(6) . . ?
C101 N101 C113 119.7(5) . . ?
C101 N101 Pt101 113.7(4) . . ?
C113 N101 Pt101 126.6(4) . . ?
C111 N102 C122 120.7(5) . . ?
C111 N102 Pt101 113.9(4) . . ?
C122 N102 Pt101 125.4(4) . . ?
C132 S101 Pt101 104.9(2) . . ?
C131 S102 Pt101 105.0(2) . . ?
N101 C101 C102 135.3(6) . . ?
N101 C101 C111 116.7(6) . . ?
C102 C101 C111 107.9(6) . . ?
C103 C102 C112 119.4(6) . . ?
C103 C102 C101 136.2(6) . . ?
C112 C102 C101 104.4(5) . . ?
C102 C103 C104 118.3(7) . . ?
C105 C104 C103 123.4(6) . . ?
C104 C105 C106 120.2(7) . . ?
C112 C106 C107 116.3(6) . . ?
C112 C106 C105 116.1(6) . . ?
C107 C106 C105 127.5(6) . . ?
C108 C107 C106 119.7(6) . . ?
C107 C108 C109 123.4(7) . . ?
C110 C109 C108 118.7(6) . . ?
C109 C110 C112 118.7(6) . . ?
C109 C110 C111 136.9(6) . . ?
C112 C110 C111 104.4(6) . . ?
N102 C111 C110 134.5(6) . . ?
N102 C111 C101 116.4(6) . . ?
C110 C111 C101 109.1(6) . . ?
C106 C112 C110 123.1(6) . . ?
C106 C112 C102 122.7(6) . . ?
C110 C112 C102 114.1(6) . . ?
C118 C113 C114 123.0(6) . . ?
C118 C113 N101 118.1(5) . . ?
C114 C113 N101 118.9(6) . . ?
C113 C114 C115 117.1(6) . . ?
C113 C114 C119 122.4(6) . . ?
C115 C114 C119 120.4(6) . . ?
C116 C115 C114 122.3(6) . . ?
C115 C116 C117 117.9(6) . . ?
C115 C116 C120 120.8(6) . . ?
C117 C116 C120 121.3(7) . . ?
C116 C117 C118 122.7(6) . . ?
C113 C118 C117 116.9(6) . . ?
C113 C118 C121 122.8(6) . . ?
C117 C118 C121 120.3(6) . . ?
C127 C122 C123 123.9(6) . . ?
C127 C122 N102 118.9(5) . . ?
C123 C122 N102 117.2(6) . . ?
C124 C123 C122 115.6(7) . . ?
C124 C123 C128 121.3(6) . . ?
C122 C123 C128 123.2(6) . . ?
C125 C124 C123 123.2(6) . . ?
C124 C125 C126 118.4(6) . . ?
C124 C125 C129 121.5(6) . . ?
C126 C125 C129 120.1(7) . . ?
C125 C126 C127 121.4(7) . . ?
C122 C127 C126 117.6(6) . . ?
C122 C127 C130 122.3(6) . . ?
C126 C127 C130 120.1(6) . . ?
C136 C131 C132 118.7(6) . . ?
C136 C131 S102 121.6(5) . . ?
C132 C131 S102 119.7(5) . . ?
C133 C132 C131 118.7(6) . . ?
C133 C132 S101 120.8(5) . . ?
C131 C132 S101 120.4(5) . . ?
C134 C133 C132 121.6(6) . . ?
C133 C134 C135 119.5(7) . . ?
C136 C135 C134 120.5(7) . . ?
C135 C136 C131 120.9(7) . . ?
Cl1 C200 Cl2 112.2(4) . . ?
Cl3 C300 Cl4 98.4(12) . . ?

loop_
_geom_bond_atom_site_label_1
_geom_bond_atom_site_label_2
_geom_bond_distance
_geom_bond_site_symmetry_2
_geom_bond_publ_flag
Pt1 N1 2.027(5) . ?
Pt1 N2 2.044(5) . ?
Pt1 S1 2.2321(18) . ?
Pt1 S2 2.2439(17) . ?
N1 C1 1.297(7) . ?
N1 C13 1.462(7) . ?
N2 C11 1.298(7) . ?
N2 C22 1.462(7) . ?
S1 C32 1.751(7) . ?
S2 C31 1.746(7) . ?
C1 C2 1.457(8) . ?
C1 C11 1.466(8) . ?
C2 C3 1.384(8) . ?
C2 C12 1.428(8) . ?
C3 C4 1.390(9) . ?
C4 C5 1.373(9) . ?
C5 C6 1.426(9) . ?
C6 C12 1.385(9) . ?
C6 C7 1.443(9) . ?
C7 C8 1.370(8) . ?
C8 C9 1.413(9) . ?
C9 C10 1.383(8) . ?
C10 C12 1.419(8) . ?
C10 C11 1.449(9) . ?
C13 C14 1.367(8) . ?
C13 C18 1.409(9) . ?
C14 C15 1.391(8) . ?
C14 C19 1.513(8) . ?
C15 C16 1.393(9) . ?
C16 C17 1.381(9) . ?
C16 C20 1.520(8) . ?
C17 C18 1.387(8) . ?
C18 C21 1.500(9) . ?
C22 C23 1.390(8) . ?
C22 C27 1.393(8) . ?
C23 C24 1.398(8) . ?
C23 C28 1.489(9) . ?
C24 C25 1.349(9) . ?
C25 C26 1.402(9) . ?
C25 C29 1.517(8) . ?
C26 C27 1.394(8) . ?
C27 C30 1.503(9) . ?
C31 C32 1.393(8) . ?
C31 C36 1.421(8) . ?
C32 C33 1.386(9) . ?
C33 C34 1.373(9) . ?
C34 C35 1.406(9) . ?
C35 C36 1.363(9) . ?
Pt101 N101 2.053(5) . ?
Pt101 N102 2.054(5) . ?
Pt101 S101 2.2409(18) . ?
Pt101 S102 2.2439(17) . ?
N101 C101 1.289(8) . ?
N101 C113 1.462(7) . ?
N102 C111 1.288(7) . ?
N102 C122 1.457(7) . ?
S101 C132 1.744(6) . ?
S102 C131 1.747(7) . ?
C101 C102 1.462(8) . ?
C101 C111 1.466(8) . ?
C102 C103 1.374(8) . ?
C102 C112 1.426(9) . ?
C103 C104 1.410(9) . ?
C104 C105 1.362(9) . ?
C105 C106 1.435(8) . ?
C106 C112 1.408(9) . ?
C106 C107 1.431(9) . ?
C107 C108 1.371(9) . ?
C108 C109 1.405(9) . ?
C109 C110 1.380(9) . ?
C110 C112 1.422(8) . ?
C110 C111 1.447(9) . ?
C113 C118 1.386(9) . ?
C113 C114 1.393(8) . ?
C114 C115 1.397(8) . ?
C114 C119 1.507(9) . ?
C115 C116 1.379(9) . ?
C116 C117 1.388(8) . ?
C116 C120 1.510(9) . ?
C117 C118 1.394(8) . ?
C118 C121 1.519(8) . ?
C122 C127 1.382(9) . ?
C122 C123 1.399(8) . ?
C123 C124 1.397(9) . ?
C123 C128 1.494(9) . ?
C124 C125 1.385(9) . ?
C125 C126 1.388(9) . ?
C125 C129 1.505(8) . ?
C126 C127 1.396(8) . ?
C127 C130 1.517(8) . ?
C131 C136 1.377(9) . ?
C131 C132 1.422(9) . ?
C132 C133 1.392(9) . ?
C133 C134 1.358(8) . ?
C134 C135 1.385(9) . ?
C135 C136 1.376(9) . ?
C200 Cl1 1.748(7) . ?
C200 Cl2 1.759(7) . ?
C300 Cl3 1.518(15) . ?
C300 Cl4 1.661(15) . ?
Cl3 Cl3 2.02(3) 3_476 ?
Cl3 Cl4 2.409(16) . ?
